data_4060613
loop_
_publ_author_name
'Crossley, Ian R.'
'Hill, Anthony F.'
'Willis, Anthony C.'

_publ_section_title
;
 Metallaboratranes: Tris(methimazolyl)borane Complexes of Rhodium(I)
;
_journal_coden_ASTM ORGND7
_journal_issue 1
_journal_name_full Organometallics
_journal_page_first 289
_journal_page_last 299
_journal_paper_doi 10.1021/om050772+
_journal_volume 25
_journal_year 2006
_chemical_formula_moiety ' C35 H39 B N7 P Rh S3 +, Cl -, 2.53(C H Cl3), 0.3(H2 O) '
_chemical_formula_sum 'C37.53 H42.13 B Cl8.59 N7 O0.3 P Rh S3'
_chemical_formula_weight 1141.32
_space_group_IT_number 15
_symmetry_cell_setting monoclinic
_symmetry_space_group_name_Hall '-C 2yc'
_symmetry_space_group_name_H-M 'C 1 2/c 1'
_cell_angle_alpha 90
_cell_angle_beta 112.2130(10)
_cell_angle_gamma 90
_cell_formula_units_Z 8
_cell_length_a 42.9100(12)
_cell_length_b 9.8725(2)
_cell_length_c 27.4618(8)
_cell_measurement_temperature 200
_cell_volume 10770.2(5)
_diffrn_ambient_temperature 200
_exptl_crystal_density_diffrn 1.408
_cod_depositor_comments
;
The following automatic conversions were performed:
'_symmetry_cell_setting' value 'Monoclinic' changed to 'monoclinic'
according to '/home/saulius/struct/CIF-dictionaries/cif_core.dic'
dictionary named 'cif_core.dic' version 2.4.1 from 2010-06-29.

Automatic conversion script
Id: cif_fix_enum 1527 2010-12-29 10:47:43Z saulius 

 Updated bibliographic information.

 Antanas Vaitkus,
 2019-10-02
;
_cod_original_sg_symbol_H-M 'C 2/c'
_cod_original_formula_sum ' C37.53 H42.13 B Cl8.59 N7 O0.30 P Rh S3 '
_cod_database_code 4060613

loop_
_symmetry_equiv_pos_as_xyz
x,y,z
-x,-y,-z
x+1/2,y+1/2,z
-x+1/2,-y+1/2,-z
-x,y,-z+1/2
x,-y,z+1/2
-x+1/2,y+1/2,-z+1/2
x+1/2,-y+1/2,z+1/2

loop_
_atom_site_label
_atom_site_type_symbol
_atom_site_fract_x
_atom_site_fract_y
_atom_site_fract_z
_atom_site_U_iso_or_equiv
_atom_site_occupancy
_atom_site_adp_type
_atom_site_refinement_flags_posn
_atom_site_refinement_flags_adp
_atom_site_refinement_flags_occupancy
_atom_site_disorder_assembly
_atom_site_disorder_group
_atom_site_attached_hydrogens
Rh1 Rh 0.630711(12) 0.83570(5) 0.55945(2) 0.0343 1.0000 Uani . . . . . .
Cl1 Cl 0.71738(5) 0.2999(2) 0.37745(9) 0.0702 1.0000 Uani . . . . . .
Cl11 Cl 0.6098(3) 0.4250(12) 0.3186(6) 0.1197 0.623(7) Uani D U P . . .
Cl12 Cl 0.6554(2) 0.6210(6) 0.3045(3) 0.1289 0.623(7) Uani D U P . . .
Cl13 Cl 0.64406(12) 0.3761(7) 0.24696(19) 0.1065 0.623(7) Uani D U P . . .
Cl14 Cl 0.6008(5) 0.3802(19) 0.3167(9) 0.1160 0.377(7) Uani D U P . . .
Cl15 Cl 0.6424(3) 0.5307(13) 0.2725(5) 0.1440 0.377(7) Uani D U P . . .
Cl16 Cl 0.6374(2) 0.2419(12) 0.2645(3) 0.1163 0.377(7) Uani D U P . . .
Cl21 Cl 0.5484(3) 0.7944(11) 0.2306(4) 0.1736 0.528(11) Uani D U P . . .
Cl22 Cl 0.5831(2) 0.8160(9) 0.3438(3) 0.1453 0.528(11) Uani D U P . . .
Cl23 Cl 0.5308(3) 0.6248(15) 0.3004(5) 0.2147 0.528(11) Uani D U P . . .
Cl31 Cl 0.69058(9) -0.0260(3) 0.24905(14) 0.1103 1.0000 Uani D U . . . .
Cl32 Cl 0.69569(12) -0.1042(4) 0.35194(18) 0.1387 1.0000 Uani D U . . . .
Cl33 Cl 0.63126(17) 0.0108(8) 0.2646(3) 0.1075 0.455(7) Uani D U P . . .
Cl34 Cl 0.75456(14) 0.0162(6) 0.3382(3) 0.1067 0.545(7) Uani D U P . . .
S1 S 0.65620(4) 0.72657(18) 0.64188(7) 0.0429 1.0000 Uani . . . . . .
S2 S 0.61724(4) 0.95445(18) 0.47896(7) 0.0443 1.0000 Uani . . . . . .
S3 S 0.60690(4) 1.00957(18) 0.59559(8) 0.0473 1.0000 Uani . . . . . .
P1 P 0.57692(4) 0.70042(17) 0.53241(7) 0.0404 1.0000 Uani . . . . . .
N1 N 0.66970(14) 0.6441(5) 0.5152(2) 0.0453 1.0000 Uani D . . . . .
N12 N 0.70451(12) 0.8812(5) 0.6273(2) 0.0377 1.0000 Uani . . . . . .
N15 N 0.72419(14) 0.7580(6) 0.6989(2) 0.0502 1.0000 Uani . . . . . .
N22 N 0.68376(13) 0.9926(5) 0.5349(2) 0.0393 1.0000 Uani . . . . . .
N25 N 0.66779(15) 1.0685(6) 0.4545(2) 0.0460 1.0000 Uani . . . . . .
N32 N 0.66929(12) 1.0924(5) 0.6076(2) 0.0370 1.0000 Uani . . . . . .
N35 N 0.64244(14) 1.2407(6) 0.6358(2) 0.0447 1.0000 Uani . . . . . .
C1 C 0.65438(15) 0.7112(6) 0.5319(3) 0.0372 1.0000 Uani . . . . . .
C2 C 0.6889(2) 0.5750(8) 0.4899(4) 0.0757 1.0000 Uani D . . . . .
C3 C 0.7138(6) 0.667(2) 0.4794(11) 0.121(4) 0.495(12) Uiso D . P . . .
C4 C 0.7031(6) 0.442(2) 0.5163(10) 0.121(4) 0.495(12) Uiso D . P . . .
C5 C 0.6623(6) 0.531(3) 0.4347(8) 0.121(4) 0.495(12) Uiso D . P . . .
C6 C 0.6776(6) 0.4342(19) 0.4723(10) 0.121(4) 0.505(12) Uiso D . P . . .
C7 C 0.6938(7) 0.662(2) 0.4481(9) 0.121(4) 0.505(12) Uiso D . P . . .
C8 C 0.7240(5) 0.556(3) 0.5363(9) 0.121(4) 0.505(12) Uiso D . P . . .
C11 C 0.69601(16) 0.7888(6) 0.6565(3) 0.0392 1.0000 Uani . . . . . .
C13 C 0.73837(16) 0.9096(7) 0.6531(3) 0.0475 1.0000 Uani . . . . . .
C14 C 0.75056(17) 0.8344(8) 0.6966(3) 0.0555 1.0000 Uani . . . . . .
C16 C 0.7247(2) 0.6682(11) 0.7416(4) 0.0817 1.0000 Uani . U . . . .
C21 C 0.65755(16) 1.0066(7) 0.4890(3) 0.0390 1.0000 Uani . . . . . .
C23 C 0.71156(18) 1.0532(8) 0.5281(3) 0.0475 1.0000 Uani . . . . . .
C24 C 0.70181(18) 1.0983(8) 0.4788(3) 0.0505 1.0000 Uani . . . . . .
C26 C 0.6461(2) 1.1058(10) 0.4000(3) 0.0643 1.0000 Uani . . . . . .
C31 C 0.64035(16) 1.1167(6) 0.6141(3) 0.0383 1.0000 Uani . . . . . .
C33 C 0.68995(17) 1.2055(6) 0.6254(3) 0.0434 1.0000 Uani . . . . . .
C34 C 0.67324(19) 1.2948(7) 0.6433(3) 0.0499 1.0000 Uani . . . . . .
C36 C 0.6163(2) 1.3026(8) 0.6502(4) 0.0662 1.0000 Uani . . . . . .
C111 C 0.53803(16) 0.7841(7) 0.4888(3) 0.0441 1.0000 Uani . . . . . .
C112 C 0.53776(17) 0.8416(9) 0.4425(3) 0.0575 1.0000 Uani . . . . . .
C113 C 0.5091(2) 0.9046(9) 0.4079(4) 0.0648 1.0000 Uani . . . . . .
C114 C 0.4805(2) 0.9109(9) 0.4197(4) 0.0652 1.0000 Uani . . . . . .
C115 C 0.48055(18) 0.8559(8) 0.4650(4) 0.0624 1.0000 Uani . . . . . .
C116 C 0.50895(16) 0.7898(7) 0.5004(3) 0.0502 1.0000 Uani . . . . . .
C121 C 0.56474(16) 0.6369(7) 0.5853(3) 0.0460 1.0000 Uani . . . . . .
C122 C 0.5713(2) 0.7142(10) 0.6303(3) 0.0650 1.0000 Uani . . . . . .
C123 C 0.5605(3) 0.6725(13) 0.6688(4) 0.0866 1.0000 Uani . . . . . .
C124 C 0.5437(2) 0.5509(12) 0.6651(4) 0.0815 1.0000 Uani . . . . . .
C125 C 0.5377(2) 0.4730(10) 0.6221(4) 0.0694 1.0000 Uani . . . . . .
C126 C 0.54714(17) 0.5153(7) 0.5817(4) 0.0541 1.0000 Uani . . . . . .
C131 C 0.57692(17) 0.5432(7) 0.4971(3) 0.0475 1.0000 Uani . . . . . .
C132 C 0.60338(17) 0.4520(7) 0.5207(3) 0.0479 1.0000 Uani . . . . . .
C133 C 0.6032(2) 0.3257(7) 0.4987(3) 0.0593 1.0000 Uani . . . . . .
C134 C 0.5770(2) 0.2890(9) 0.4535(4) 0.0726 1.0000 Uani . . . . . .
C135 C 0.5511(3) 0.3773(10) 0.4300(4) 0.0929 1.0000 Uani . . . . . .
C136 C 0.5512(2) 0.5032(9) 0.4520(4) 0.0834 1.0000 Uani . . . . . .
C511 C 0.6479(4) 0.4459(15) 0.3080(6) 0.1034 0.623(7) Uani D U P . . .
C512 C 0.6391(6) 0.3807(18) 0.3063(9) 0.1108 0.377(7) Uani D U P . . .
C521 C 0.5646(5) 0.704(2) 0.2906(6) 0.1909 0.528(11) Uani D U P . . .
C531 C 0.6759(3) 0.0113(16) 0.2964(5) 0.0757 0.455(7) Uani D U P . . .
C532 C 0.7099(3) 0.0159(14) 0.3184(5) 0.0818 0.545(7) Uani D U P . . .
B1 B 0.67582(17) 0.9567(7) 0.5835(3) 0.0366 1.0000 Uani . . . . . .
O1 O 0.5192(6) 0.834(2) 0.6018(9) 0.0976 0.3000 Uani . . P . . .
H31 H 0.7265(6) 0.614(2) 0.4618(11) 0.1445 0.4941 Uiso R . . . . .
H32 H 0.7014(6) 0.743(2) 0.4559(11) 0.1445 0.4941 Uiso R . . . . .
H33 H 0.7299(6) 0.704(2) 0.5134(11) 0.1445 0.4941 Uiso R . . . . .
H41 H 0.7162(6) 0.398(2) 0.4973(10) 0.1445 0.4941 Uiso R . . . . .
H42 H 0.6843(6) 0.382(2) 0.5154(10) 0.1445 0.4941 Uiso R . . . . .
H43 H 0.7182(6) 0.460(2) 0.5536(10) 0.1445 0.4941 Uiso R . . . . .
H51 H 0.6740(6) 0.482(3) 0.4146(8) 0.1445 0.4941 Uiso R . . . . .
H52 H 0.6452(6) 0.470(3) 0.4398(8) 0.1445 0.4941 Uiso R . . . . .
H53 H 0.6509(6) 0.613(3) 0.4145(8) 0.1445 0.4941 Uiso R . . . . .
H61 H 0.6924(6) 0.3944(19) 0.4552(10) 0.1445 0.5059 Uiso R . . . . .
H62 H 0.6538(6) 0.4360(19) 0.4464(10) 0.1445 0.5059 Uiso R . . . . .
H63 H 0.6791(6) 0.3779(19) 0.5033(10) 0.1445 0.5059 Uiso R . . . . .
H71 H 0.7073(7) 0.610(2) 0.4314(9) 0.1445 0.5059 Uiso R . . . . .
H72 H 0.6714(7) 0.686(2) 0.4207(9) 0.1445 0.5059 Uiso R . . . . .
H73 H 0.7061(7) 0.747(2) 0.4644(9) 0.1445 0.5059 Uiso R . . . . .
H81 H 0.7397(5) 0.508(3) 0.5230(9) 0.1445 0.5059 Uiso R . . . . .
H82 H 0.7210(5) 0.501(3) 0.5649(9) 0.1445 0.5059 Uiso R . . . . .
H83 H 0.7335(5) 0.646(3) 0.5505(9) 0.1445 0.5059 Uiso R . . . . .
H131 H 0.75158(16) 0.9760(7) 0.6411(3) 0.0570 1.0000 Uiso R . . . . .
H141 H 0.77433(17) 0.8335(8) 0.7226(3) 0.0623 1.0000 Uiso R . . . . .
H161 H 0.7483(2) 0.6612(11) 0.7682(4) 0.0922 1.0000 Uiso R . . . . .
H162 H 0.7165(2) 0.5763(11) 0.7270(4) 0.0922 1.0000 Uiso R . . . . .
H163 H 0.7098(2) 0.7059(11) 0.7587(4) 0.0922 1.0000 Uiso R . . . . .
H231 H 0.73474(18) 1.0612(8) 0.5557(3) 0.0597 1.0000 Uiso R . . . . .
H241 H 0.71621(18) 1.1445(8) 0.4625(3) 0.0626 1.0000 Uiso R . . . . .
H261 H 0.6600(2) 1.1510(10) 0.3825(3) 0.0770 1.0000 Uiso R . . . . .
H262 H 0.6355(2) 1.0223(10) 0.3799(3) 0.0770 1.0000 Uiso R . . . . .
H263 H 0.6281(2) 1.1694(10) 0.4006(3) 0.0770 1.0000 Uiso R . . . . .
H331 H 0.71298(17) 1.2177(6) 0.6250(3) 0.0510 1.0000 Uiso R . . . . .
H341 H 0.68181(19) 1.3851(7) 0.6592(3) 0.0577 1.0000 Uiso R . . . . .
H361 H 0.6239(2) 1.3944(8) 0.6655(4) 0.0800 1.0000 Uiso R . . . . .
H362 H 0.5952(2) 1.3113(8) 0.6182(4) 0.0800 1.0000 Uiso R . . . . .
H363 H 0.6120(2) 1.2445(8) 0.6768(4) 0.0800 1.0000 Uiso R . . . . .
H1121 H 0.55847(17) 0.8376(9) 0.4341(3) 0.0666 1.0000 Uiso R . . . . .
H1131 H 0.5090(2) 0.9452(9) 0.3745(4) 0.0742 1.0000 Uiso R . . . . .
H1141 H 0.4597(2) 0.9562(9) 0.3948(4) 0.0720 1.0000 Uiso R . . . . .
H1151 H 0.45984(18) 0.8626(8) 0.4733(4) 0.0730 1.0000 Uiso R . . . . .
H1161 H 0.50849(16) 0.7477(7) 0.5332(3) 0.0594 1.0000 Uiso R . . . . .
H1221 H 0.5842(2) 0.8009(10) 0.6347(3) 0.0805 1.0000 Uiso R . . . . .
H1231 H 0.5647(3) 0.7314(13) 0.7003(4) 0.1060 1.0000 Uiso R . . . . .
H1241 H 0.5362(2) 0.5213(12) 0.6937(4) 0.1027 1.0000 Uiso R . . . . .
H1251 H 0.5264(2) 0.3833(10) 0.6195(4) 0.0874 1.0000 Uiso R . . . . .
H1261 H 0.54127(17) 0.4584(7) 0.5493(4) 0.0668 1.0000 Uiso R . . . . .
H1321 H 0.62254(17) 0.4784(7) 0.5536(3) 0.0584 1.0000 Uiso R . . . . .
H1331 H 0.6222(2) 0.2612(7) 0.5158(3) 0.0720 1.0000 Uiso R . . . . .
H1341 H 0.5768(2) 0.1976(9) 0.4377(4) 0.0818 1.0000 Uiso R . . . . .
H1351 H 0.5321(3) 0.3508(10) 0.3969(4) 0.0980 1.0000 Uiso R . . . . .
H1361 H 0.5321(2) 0.5667(9) 0.4345(4) 0.0854 1.0000 Uiso R . . . . .
H5111 H 0.6665(4) 0.4002(15) 0.3373(6) 0.1292 0.6230 Uiso R . . . . .
H5121 H 0.6586(6) 0.3754(18) 0.3408(9) 0.1348 0.3770 Uiso R . . . . .
H5211 H 0.5818(5) 0.638(2) 0.2888(6) 0.2186 0.5291 Uiso R . . . . .
H5311 H 0.6820(3) 0.1025(16) 0.3132(5) 0.1009 0.4545 Uiso R . . . . .
H5321 H 0.7035(3) 0.1083(14) 0.3265(5) 0.1050 0.5455 Uiso R . . . . .

loop_
_atom_site_aniso_label
_atom_site_aniso_U_11
_atom_site_aniso_U_22
_atom_site_aniso_U_33
_atom_site_aniso_U_23
_atom_site_aniso_U_13
_atom_site_aniso_U_12
Rh1 0.0305(2) 0.0312(2) 0.0419(3) -0.0015(3) 0.01471(18) 0.0038(2)
Cl1 0.0561(11) 0.0855(15) 0.0660(13) 0.0127(11) 0.0197(10) -0.0178(10)
Cl11 0.100(5) 0.143(7) 0.133(4) 0.017(5) 0.063(4) 0.017(4)
Cl12 0.174(5) 0.093(4) 0.121(4) 0.005(3) 0.059(4) -0.004(4)
Cl13 0.093(3) 0.134(5) 0.080(3) -0.019(3) 0.019(2) 0.019(3)
Cl14 0.104(8) 0.132(9) 0.114(5) 0.014(6) 0.043(6) 0.025(6)
Cl15 0.173(7) 0.125(7) 0.129(7) 0.035(6) 0.051(6) 0.009(6)
Cl16 0.094(5) 0.167(10) 0.080(5) -0.009(5) 0.024(4) 0.038(6)
Cl21 0.199(9) 0.173(8) 0.137(6) -0.030(6) 0.051(6) 0.008(6)
Cl22 0.163(7) 0.169(7) 0.129(6) -0.052(5) 0.084(5) -0.041(5)
Cl23 0.204(10) 0.243(12) 0.210(10) -0.044(9) 0.092(8) -0.043(9)
Cl31 0.123(2) 0.090(2) 0.124(2) -0.0074(18) 0.054(2) 0.0026(17)
Cl32 0.200(4) 0.099(2) 0.167(3) 0.021(2) 0.125(3) 0.020(2)
Cl33 0.090(4) 0.134(6) 0.090(4) -0.016(4) 0.024(3) 0.004(4)
Cl34 0.095(4) 0.092(4) 0.146(5) -0.049(3) 0.060(3) -0.014(3)
S1 0.0380(8) 0.0431(9) 0.0468(10) 0.0058(8) 0.0150(7) 0.0011(7)
S2 0.0389(8) 0.0427(9) 0.0479(10) 0.0057(8) 0.0125(7) 0.0028(7)
S3 0.0359(9) 0.0440(9) 0.0663(12) -0.0091(9) 0.0242(8) 0.0046(7)
P1 0.0301(8) 0.0366(9) 0.0535(10) -0.0028(7) 0.0146(7) 0.0024(6)
N1 0.051(3) 0.036(3) 0.057(4) -0.006(3) 0.029(3) 0.004(3)
N12 0.034(3) 0.030(3) 0.048(3) -0.004(2) 0.014(2) 0.003(2)
N15 0.042(3) 0.047(4) 0.057(4) 0.014(3) 0.014(3) 0.009(3)
N22 0.039(3) 0.038(3) 0.043(3) 0.002(2) 0.017(2) 0.000(2)
N25 0.052(3) 0.038(3) 0.052(4) 0.003(3) 0.024(3) 0.001(3)
N32 0.036(3) 0.030(3) 0.044(3) 0.000(2) 0.014(2) 0.005(2)
N35 0.041(3) 0.040(3) 0.052(3) -0.010(3) 0.016(3) 0.010(2)
C1 0.034(3) 0.033(3) 0.046(4) 0.001(3) 0.015(3) -0.004(3)
C2 0.095(7) 0.050(5) 0.112(8) -0.001(5) 0.073(6) 0.008(5)
C11 0.036(3) 0.034(3) 0.046(4) 0.003(3) 0.015(3) 0.010(3)
C13 0.036(4) 0.044(4) 0.062(5) 0.000(4) 0.019(3) 0.003(3)
C14 0.040(4) 0.054(4) 0.061(5) 0.002(4) 0.007(3) 0.007(4)
C16 0.070(5) 0.094(6) 0.066(5) 0.026(5) 0.008(4) 0.012(5)
C21 0.043(4) 0.038(3) 0.042(4) -0.001(3) 0.022(3) 0.002(3)
C23 0.046(4) 0.053(4) 0.051(4) -0.010(3) 0.026(3) -0.006(3)
C24 0.048(4) 0.046(4) 0.063(5) -0.002(4) 0.027(4) -0.005(3)
C26 0.068(5) 0.077(6) 0.048(5) 0.018(4) 0.022(4) 0.004(4)
C31 0.039(3) 0.035(3) 0.039(4) -0.001(3) 0.012(3) 0.007(3)
C33 0.041(4) 0.031(3) 0.056(4) -0.007(3) 0.016(3) -0.004(3)
C34 0.057(4) 0.038(4) 0.049(4) -0.008(3) 0.014(3) 0.002(3)
C36 0.068(5) 0.053(5) 0.079(6) -0.018(4) 0.030(4) 0.017(4)
C111 0.037(4) 0.035(3) 0.057(4) -0.003(3) 0.014(3) 0.001(3)
C112 0.035(3) 0.068(5) 0.063(5) 0.003(5) 0.012(3) 0.003(4)
C113 0.051(5) 0.068(5) 0.067(5) 0.017(4) 0.012(4) 0.002(4)
C114 0.042(4) 0.057(5) 0.081(6) 0.006(5) 0.006(4) 0.012(4)
C115 0.041(4) 0.052(5) 0.090(6) -0.012(5) 0.020(4) 0.013(4)
C116 0.036(4) 0.043(4) 0.070(5) -0.006(3) 0.018(3) 0.002(3)
C121 0.032(3) 0.037(4) 0.063(5) 0.008(3) 0.012(3) 0.008(3)
C122 0.062(5) 0.077(6) 0.063(5) -0.004(5) 0.031(4) -0.017(4)
C123 0.082(6) 0.109(8) 0.074(6) -0.004(6) 0.035(5) -0.010(6)
C124 0.062(5) 0.104(8) 0.091(7) 0.024(7) 0.043(5) 0.001(5)
C125 0.050(5) 0.069(6) 0.099(7) 0.025(5) 0.040(5) 0.004(4)
C126 0.038(4) 0.044(4) 0.086(6) 0.005(4) 0.029(4) 0.006(3)
C131 0.039(4) 0.035(4) 0.059(4) -0.008(3) 0.009(3) 0.000(3)
C132 0.043(4) 0.039(4) 0.064(5) 0.002(3) 0.023(3) 0.004(3)
C133 0.063(5) 0.034(4) 0.083(6) 0.000(4) 0.030(4) 0.006(4)
C134 0.065(5) 0.046(4) 0.093(7) -0.015(5) 0.015(5) 0.009(4)
C135 0.088(7) 0.068(6) 0.089(7) -0.033(5) -0.005(5) 0.016(5)
C136 0.070(6) 0.060(5) 0.084(7) -0.027(5) -0.012(5) 0.022(4)
C511 0.103(10) 0.110(13) 0.109(9) 0.001(10) 0.054(8) 0.029(10)
C512 0.104(12) 0.117(14) 0.115(10) 0.004(12) 0.046(10) 0.028(11)
C521 0.197(19) 0.186(19) 0.162(18) -0.019(17) 0.037(17) 0.020(18)
C531 0.093(9) 0.058(8) 0.101(9) -0.009(8) 0.065(8) -0.005(8)
C532 0.100(9) 0.057(7) 0.106(9) -0.018(7) 0.058(8) -0.012(7)
B1 0.035(4) 0.028(3) 0.050(4) -0.005(3) 0.020(3) 0.004(3)
O1 0.093(15) 0.068(13) 0.087(15) -0.001(12) -0.017(12) -0.003(12)

loop_
_geom_bond_atom_site_label_1
_geom_bond_site_symmetry_1
_geom_bond_atom_site_label_2
_geom_bond_site_symmetry_2
_geom_bond_distance
_geom_bond_publ_flag
Rh1 . S1 . 2.3684(18) yes
Rh1 . S2 . 2.3725(18) yes
Rh1 . S3 . 2.3962(17) yes
Rh1 . P1 . 2.5233(17) yes
Rh1 . C1 . 1.922(7) yes
Rh1 . B1 . 2.155(7) yes
Cl11 . C511 . 1.778(14) yes
Cl12 . C511 . 1.768(15) yes
Cl13 . C511 . 1.760(14) yes
Cl14 . C512 . 1.770(17) yes
Cl15 . C512 . 1.781(17) yes
Cl16 . C512 . 1.772(17) yes
Cl21 . C521 . 1.768(17) yes
Cl22 . C521 . 1.762(16) yes
Cl23 . C521 . 1.758(17) yes
Cl31 . C531 . 1.685(13) yes
Cl31 . C532 . 1.815(13) yes
Cl32 . C531 . 1.835(13) yes
Cl32 . C532 . 1.745(13) yes
Cl33 . C531 . 1.781(14) yes
Cl34 . C532 . 1.784(13) yes
S1 . C11 . 1.714(7) yes
S2 . C21 . 1.724(7) yes
S3 . C31 . 1.698(7) yes
P1 . C111 . 1.842(7) yes
P1 . C121 . 1.830(8) yes
P1 . C131 . 1.830(7) yes
N1 . C1 . 1.145(8) yes
N1 . C2 . 1.434(9) yes
N12 . C11 . 1.353(9) yes
N12 . C13 . 1.384(8) yes
N12 . B1 . 1.549(9) yes
N15 . C11 . 1.358(9) yes
N15 . C14 . 1.381(10) yes
N15 . C16 . 1.463(11) yes
N22 . C21 . 1.341(8) yes
N22 . C23 . 1.408(9) yes
N22 . B1 . 1.538(9) yes
N25 . C21 . 1.335(9) yes
N25 . C24 . 1.388(9) yes
N25 . C26 . 1.481(10) yes
N32 . C31 . 1.342(8) yes
N32 . C33 . 1.394(8) yes
N32 . B1 . 1.565(8) yes
N35 . C31 . 1.350(8) yes
N35 . C34 . 1.367(9) yes
N35 . C36 . 1.455(9) yes
C2 . C3 . 1.508(17) yes
C2 . C4 . 1.508(17) yes
C2 . C5 . 1.576(17) yes
C2 . C6 . 1.492(17) yes
C2 . C7 . 1.512(17) yes
C2 . C8 . 1.574(16) yes
C3 . C7 . 0.96(3) yes
C3 . C8 . 1.82(3) yes
C3 . H31 . 1.000 no
C3 . H32 . 1.000 no
C3 . H33 . 1.000 no
C4 . H41 . 1.000 no
C4 . H42 . 1.000 no
C4 . H43 . 1.000 no
C5 . H51 . 1.000 no
C5 . H52 . 1.000 no
C5 . H53 . 1.000 no
C6 . H61 . 1.000 no
C6 . H62 . 1.000 no
C6 . H63 . 1.000 no
C7 . H71 . 1.000 no
C7 . H72 . 1.000 no
C7 . H73 . 1.000 no
C8 . H81 . 1.000 no
C8 . H82 . 1.000 no
C8 . H83 . 1.000 no
C13 . C14 . 1.332(11) yes
C13 . H131 . 1.000 no
C14 . H141 . 1.000 no
C16 . H161 . 1.000 no
C16 . H162 . 1.000 no
C16 . H163 . 1.000 no
C23 . C24 . 1.335(11) yes
C23 . H231 . 1.000 no
C24 . H241 . 1.000 no
C26 . H261 . 1.000 no
C26 . H262 . 1.000 no
C26 . H263 . 1.000 no
C33 . C34 . 1.341(10) yes
C33 . H331 . 1.000 no
C34 . H341 . 1.000 no
C36 . H361 . 1.000 no
C36 . H362 . 1.000 no
C36 . H363 . 1.000 no
C111 . C112 . 1.386(11) yes
C111 . C116 . 1.401(10) yes
C112 . C113 . 1.386(11) yes
C112 . H1121 . 1.000 no
C113 . C114 . 1.386(12) yes
C113 . H1131 . 1.000 no
C114 . C115 . 1.354(12) yes
C114 . H1141 . 1.000 no
C115 . C116 . 1.400(11) yes
C115 . H1151 . 1.000 no
C116 . H1161 . 1.000 no
C121 . C122 . 1.388(11) yes
C121 . C126 . 1.401(10) yes
C122 . C123 . 1.370(13) yes
C122 . H1221 . 1.000 no
C123 . C124 . 1.383(15) yes
C123 . H1231 . 1.000 no
C124 . C125 . 1.350(14) yes
C124 . H1241 . 1.000 no
C125 . C126 . 1.381(12) yes
C125 . H1251 . 1.000 no
C126 . H1261 . 1.000 no
C131 . C132 . 1.401(10) yes
C131 . C136 . 1.369(11) yes
C132 . C133 . 1.385(10) yes
C132 . H1321 . 1.000 no
C133 . C134 . 1.373(12) yes
C133 . H1331 . 1.000 no
C134 . C135 . 1.366(13) yes
C134 . H1341 . 1.000 no
C135 . C136 . 1.381(12) yes
C135 . H1351 . 1.000 no
C136 . H1361 . 1.000 no
C511 . H5111 . 1.000 no
C512 . H5121 . 1.000 no
C521 . H5211 . 1.000 no
C531 . H5311 . 1.000 no
C532 . H5321 . 1.000 no
